data_4320744
loop_
_publ_author_name
'Daniel L. Reger'
'Radu F. Semeniuc'
'Mark D. Smith'

_publ_contact_author_address
;
Department of Chemistry and Biochemistry
University of South Carolina
Columbia, South Carolina 29208
USA
;
_publ_contact_author_email reger@mail.chem.sc.edu
_publ_contact_author_fax '1 803 777 9521'
_publ_contact_author_name 'Professor Daniel L. Reger'
_publ_contact_author_phone '1 803 777 2587'
_publ_section_title
;
 Supramolecular Architecture of a Silver(I) Coordination Polymer Supported
 by a New Ligand Containing Four Tris(pyrazolyl)methane Units
;
_journal_name_full 'Inorganic Chemistry'
_journal_page_first 6545
_journal_page_last 6546
_journal_paper_doi 10.1021/ic015567a
_journal_volume 40
_journal_year 2001
_chemical_formula_sum 'C54 H54 N24 O4'
_chemical_formula_weight 1103.21
_chemical_name_systematic
; 
 ? 
;
_space_group_IT_number 15
_symmetry_cell_setting monoclinic
_symmetry_space_group_name_Hall '-I 2ya'
_symmetry_space_group_name_H-M 'I 1 2/a 1'
_atom_sites_solution_hydrogens geom
_atom_sites_solution_primary direct
_atom_sites_solution_secondary difmap
_audit_creation_method SHELXL-97
_cell_angle_alpha 90.00
_cell_angle_beta 100.3340(10)
_cell_angle_gamma 90.00
_cell_formula_units_Z 4
_cell_length_a 31.4740(17)
_cell_length_b 6.7399(4)
_cell_length_c 25.7722(14)
_cell_measurement_reflns_used 8590
_cell_measurement_temperature 173(2)
_cell_measurement_theta_max 26.378
_cell_measurement_theta_min 2.252
_cell_volume 5378.4(5)
_computing_cell_refinement 'SAINT+ NT V6.02a (Bruker, 1998)'
_computing_data_collection 'SMART NT V5.619 (Bruker, 2000)'
_computing_data_reduction 'SAINT+ NT V6.02a'
_computing_molecular_graphics 'SHELXTL V5.1 (Sheldrick, 1997)'
_computing_publication_material 'SHELXTL V5.1'
_computing_structure_refinement 'SHELXL-97 (Sheldrick, 1997)'
_computing_structure_solution 'SHELXS-97 (Sheldrick, 1990)'
_diffrn_ambient_temperature 173(2)
_diffrn_measured_fraction_theta_full 0.999
_diffrn_measured_fraction_theta_max 0.999
_diffrn_measurement_device_type 'Bruker SMART APEX CCD diffractometer'
_diffrn_measurement_method 'omega scans'
_diffrn_radiation_monochromator graphite
_diffrn_radiation_source 'fine-focus sealed tube'
_diffrn_radiation_type MoK\a
_diffrn_radiation_wavelength 0.71073
_diffrn_reflns_av_R_equivalents 0.0399
_diffrn_reflns_av_sigmaI/netI 0.0388
_diffrn_reflns_limit_h_max 39
_diffrn_reflns_limit_h_min -39
_diffrn_reflns_limit_k_max 8
_diffrn_reflns_limit_k_min -7
_diffrn_reflns_limit_l_max 32
_diffrn_reflns_limit_l_min -31
_diffrn_reflns_number 17060
_diffrn_reflns_theta_full 26.39
_diffrn_reflns_theta_max 26.39
_diffrn_reflns_theta_min 1.32
_diffrn_standards_decay_% none
_exptl_absorpt_coefficient_mu 0.093
_exptl_absorpt_correction_type none
_exptl_crystal_colour colorless
_exptl_crystal_density_diffrn 1.362
_exptl_crystal_density_method 'not measured'
_exptl_crystal_description block
_exptl_crystal_F_000 2312
_exptl_crystal_size_max 0.48
_exptl_crystal_size_mid 0.20
_exptl_crystal_size_min 0.16
_refine_diff_density_max 0.258
_refine_diff_density_min -0.199
_refine_diff_density_rms 0.044
_refine_ls_extinction_method none
_refine_ls_goodness_of_fit_ref 1.128
_refine_ls_hydrogen_treatment mixed
_refine_ls_matrix_type full
_refine_ls_number_parameters 397
_refine_ls_number_reflns 5518
_refine_ls_number_restraints 0
_refine_ls_restrained_S_all 1.128
_refine_ls_R_factor_all 0.0647
_refine_ls_R_factor_gt 0.0546
_refine_ls_shift/su_max 0.000
_refine_ls_shift/su_mean 0.000
_refine_ls_structure_factor_coef Fsqd
_refine_ls_weighting_details 'calc w=1/[\s^2^(Fo^2^)+(0.0447P)^2^+5.0076P] where P=(Fo^2^+2Fc^2^)/3'
_refine_ls_weighting_scheme calc
_refine_ls_wR_factor_gt 0.1235
_refine_ls_wR_factor_ref 0.1281
_reflns_number_gt 4741
_reflns_number_total 5518
_reflns_threshold_expression >2sigma(I)
_cod_data_source_file ic015567a_s1_1.cif
_cod_data_source_block 1
_cod_original_sg_symbol_H-M 'I 2/a'
_cod_database_code 4320744

loop_
_symmetry_equiv_pos_as_xyz
'x, y, z'
'-x+1/2, y, -z'
'x+1/2, y+1/2, z+1/2'
'-x+1, y+1/2, -z+1/2'
'-x, -y, -z'
'x-1/2, -y, z'
'-x+1/2, -y+1/2, -z+1/2'
'x, -y+1/2, z+1/2'

loop_
_atom_site_label
_atom_site_type_symbol
_atom_site_fract_x
_atom_site_fract_y
_atom_site_fract_z
_atom_site_U_iso_or_equiv
_atom_site_adp_type
_atom_site_occupancy
_atom_site_symmetry_multiplicity
_atom_site_calc_flag
_atom_site_refinement_flags
_atom_site_disorder_assembly
_atom_site_disorder_group
C1 C 0.17327(6) 0.6924(3) 0.37670(7) 0.0244(4) Uani 1 1 d . . .
C2 C 0.17210(6) 0.5367(3) 0.33327(7) 0.0275(4) Uani 1 1 d . . .
H2A H 0.1966 0.4435 0.3428 0.030(5) Uiso 1 1 calc R . .
H2B H 0.1449 0.4599 0.3295 0.032(6) Uiso 1 1 calc R . .
C3 C 0.17144(6) 0.4882(3) 0.24333(8) 0.0300(4) Uani 1 1 d . . .
H3A H 0.1660 0.5579 0.2090 0.042(6) Uiso 1 1 calc R . .
H3B H 0.1464 0.4007 0.2448 0.029(5) Uiso 1 1 calc R . .
C4 C 0.21184(6) 0.3619(3) 0.24678(7) 0.0231(4) Uani 1 1 d . . .
C5 C 0.25206(6) 0.4443(3) 0.26647(7) 0.0259(4) Uani 1 1 d . . .
H5 H 0.2536 0.5784 0.2780 0.029(5) Uiso 1 1 calc R . .
C6 C 0.20975(6) 0.1641(3) 0.23024(7) 0.0233(4) Uani 1 1 d . . .
C7 C 0.16741(6) 0.0623(3) 0.21060(8) 0.0302(4) Uani 1 1 d . . .
H7A H 0.1728 -0.0739 0.1989 0.039(6) Uiso 1 1 calc R . .
H7B H 0.1507 0.0526 0.2396 0.045(7) Uiso 1 1 calc R . .
C8 C 0.10368(6) 0.0739(3) 0.14687(8) 0.0279(4) Uani 1 1 d . . .
H8A H 0.0949 -0.0110 0.1745 0.025(5) Uiso 1 1 calc R . .
H8B H 0.1079 -0.0125 0.1171 0.033(6) Uiso 1 1 calc R . .
C9 C 0.06783(6) 0.2252(3) 0.12763(7) 0.0244(4) Uani 1 1 d . . .
C11 C 0.10914(6) 0.8715(3) 0.32259(8) 0.0307(4) Uani 1 1 d . . .
H11 H 0.1108 0.8234 0.2884 0.038(6) Uiso 1 1 calc R . .
C12 C 0.08088(6) 1.0082(3) 0.33495(9) 0.0354(5) Uani 1 1 d . . .
H12 H 0.0588 1.0751 0.3115 0.049(7) Uiso 1 1 calc R . .
C13 C 0.09136(7) 1.0293(3) 0.38962(9) 0.0387(5) Uani 1 1 d . . .
H13 H 0.0766 1.1159 0.4095 0.048(7) Uiso 1 1 calc R . .
C21 C 0.19498(7) 0.6507(4) 0.47565(8) 0.0393(5) Uani 1 1 d . . .
H21 H 0.2104 0.7707 0.4843 0.056(8) Uiso 1 1 calc R . .
C22 C 0.18695(8) 0.5078(4) 0.50989(9) 0.0451(6) Uani 1 1 d . . .
H22 H 0.1957 0.5063 0.5471 0.051(7) Uiso 1 1 calc R . .
C23 C 0.16329(9) 0.3649(4) 0.47853(9) 0.0496(6) Uani 1 1 d . . .
H23 H 0.1532 0.2458 0.4919 0.066(8) Uiso 1 1 calc R . .
C31 C 0.21368(8) 1.0211(3) 0.38179(9) 0.0399(5) Uani 1 1 d . . .
H31 H 0.1905 1.1114 0.3817 0.063(8) Uiso 1 1 calc R . .
C32 C 0.25624(8) 1.0674(4) 0.38470(10) 0.0494(6) Uani 1 1 d . . .
H32 H 0.2688 1.1959 0.3870 0.064(8) Uiso 1 1 calc R . .
C33 C 0.27726(7) 0.8861(4) 0.38366(9) 0.0446(6) Uani 1 1 d . . .
H33 H 0.3075 0.8728 0.3853 0.061(8) Uiso 1 1 calc R . .
C41 C 0.05225(6) 0.5575(3) 0.16661(8) 0.0313(4) Uani 1 1 d . . .
H41 H 0.0511 0.6393 0.1364 0.042(6) Uiso 1 1 calc R . .
C42 C 0.04496(7) 0.6147(4) 0.21500(9) 0.0390(5) Uani 1 1 d . . .
H42 H 0.0379 0.7437 0.2256 0.039(6) Uiso 1 1 calc R . .
C43 C 0.05015(7) 0.4431(4) 0.24544(8) 0.0399(5) Uani 1 1 d . . .
H43 H 0.0470 0.4388 0.2814 0.056(7) Uiso 1 1 calc R . .
C51 C -0.01240(6) 0.1564(3) 0.11918(9) 0.0369(5) Uani 1 1 d . . .
H51 H -0.0203 0.2576 0.1413 0.047(7) Uiso 1 1 calc R . .
C52 C -0.03933(7) 0.0249(3) 0.08953(9) 0.0404(5) Uani 1 1 d . . .
H52 H -0.0697 0.0137 0.0870 0.052(7) Uiso 1 1 calc R . .
C53 C -0.01280(7) -0.0894(3) 0.06381(9) 0.0384(5) Uani 1 1 d . . .
H53 H -0.0230 -0.1931 0.0398 0.044(6) Uiso 1 1 calc R . .
C61 C 0.11472(6) 0.4209(3) 0.07598(8) 0.0334(5) Uani 1 1 d . . .
H61 H 0.1425 0.3881 0.0951 0.050(7) Uiso 1 1 calc R . .
C62 C 0.10574(7) 0.5539(4) 0.03571(8) 0.0387(5) Uani 1 1 d . . .
H62 H 0.1257 0.6314 0.0208 0.063(8) Uiso 1 1 calc R . .
C63 C 0.06095(7) 0.5516(3) 0.02111(8) 0.0331(5) Uani 1 1 d . . .
H63 H 0.0454 0.6303 -0.0065 0.032(6) Uiso 1 1 calc R . .
N11 N 0.12409(6) 0.9150(3) 0.41062(7) 0.0363(4) Uani 1 1 d . . .
N12 N 0.13466(5) 0.8166(2) 0.36864(6) 0.0260(3) Uani 1 1 d . . .
N21 N 0.15629(6) 0.4128(3) 0.42783(7) 0.0417(5) Uani 1 1 d . . .
N22 N 0.17668(5) 0.5888(2) 0.42683(6) 0.0274(4) Uani 1 1 d . . .
N31 N 0.25007(5) 0.7339(3) 0.38016(7) 0.0384(4) Uani 1 1 d . . .
N32 N 0.21108(5) 0.8213(2) 0.37908(6) 0.0283(4) Uani 1 1 d . . .
N41 N 0.06000(6) 0.2855(3) 0.21884(6) 0.0345(4) Uani 1 1 d . . .
N42 N 0.06151(5) 0.3605(2) 0.17013(6) 0.0263(3) Uani 1 1 d . . .
N51 N 0.02837(5) -0.0377(3) 0.07643(7) 0.0352(4) Uani 1 1 d . . .
N52 N 0.02790(5) 0.1142(2) 0.11097(6) 0.0258(3) Uani 1 1 d . . .
N61 N 0.04256(5) 0.4273(3) 0.05006(6) 0.0319(4) Uani 1 1 d . . .
N62 N 0.07655(5) 0.3442(2) 0.08360(6) 0.0254(3) Uani 1 1 d . . .
O1 O 0.17485(4) 0.6319(2) 0.28499(5) 0.0273(3) Uani 1 1 d . . .
O2 O 0.14314(4) 0.1709(2) 0.16760(5) 0.0277(3) Uani 1 1 d . . .

loop_
_atom_site_aniso_label
_atom_site_aniso_U_11
_atom_site_aniso_U_22
_atom_site_aniso_U_33
_atom_site_aniso_U_23
_atom_site_aniso_U_13
_atom_site_aniso_U_12
C1 0.0233(9) 0.0226(10) 0.0268(9) -0.0001(8) 0.0037(7) 0.0003(7)
C2 0.0285(10) 0.0227(10) 0.0311(10) -0.0012(8) 0.0051(8) 0.0014(8)
C3 0.0273(10) 0.0324(11) 0.0286(10) -0.0063(8) 0.0004(8) 0.0072(8)
C4 0.0231(9) 0.0262(10) 0.0197(8) 0.0002(7) 0.0030(7) 0.0027(7)
C5 0.0285(10) 0.0218(9) 0.0262(9) -0.0034(8) 0.0019(7) 0.0030(8)
C6 0.0216(9) 0.0251(10) 0.0226(9) 0.0015(7) 0.0027(7) -0.0011(7)
C7 0.0257(10) 0.0271(11) 0.0350(10) 0.0047(9) -0.0023(8) -0.0016(8)
C8 0.0242(9) 0.0231(10) 0.0340(10) -0.0008(8) -0.0008(8) -0.0028(8)
C9 0.0233(9) 0.0234(10) 0.0259(9) -0.0023(8) 0.0023(7) -0.0030(7)
C11 0.0287(10) 0.0329(11) 0.0305(10) 0.0022(9) 0.0051(8) 0.0027(8)
C12 0.0290(10) 0.0333(12) 0.0442(12) 0.0062(10) 0.0073(9) 0.0064(9)
C13 0.0387(12) 0.0293(11) 0.0507(13) -0.0039(10) 0.0148(10) 0.0079(9)
C21 0.0432(12) 0.0398(13) 0.0316(11) -0.0001(10) -0.0021(9) -0.0050(10)
C22 0.0536(14) 0.0504(15) 0.0300(11) 0.0058(10) 0.0038(10) 0.0044(12)
C23 0.0683(17) 0.0421(14) 0.0391(13) 0.0111(11) 0.0118(11) -0.0084(12)
C31 0.0441(13) 0.0267(11) 0.0477(13) 0.0024(10) 0.0052(10) -0.0070(10)
C32 0.0473(14) 0.0425(14) 0.0569(15) 0.0028(12) 0.0054(11) -0.0206(12)
C33 0.0284(11) 0.0574(16) 0.0472(13) -0.0025(12) 0.0045(9) -0.0147(11)
C41 0.0316(10) 0.0259(10) 0.0346(11) -0.0052(9) 0.0015(8) 0.0004(8)
C42 0.0367(12) 0.0387(13) 0.0406(12) -0.0121(10) 0.0043(9) 0.0026(10)
C43 0.0384(12) 0.0527(15) 0.0306(11) -0.0114(10) 0.0114(9) -0.0052(11)
C51 0.0246(10) 0.0376(12) 0.0494(13) -0.0069(10) 0.0091(9) 0.0006(9)
C52 0.0222(10) 0.0402(13) 0.0572(14) -0.0034(11) 0.0031(9) -0.0058(9)
C53 0.0339(11) 0.0353(12) 0.0430(12) -0.0074(10) -0.0010(9) -0.0108(9)
C61 0.0256(10) 0.0413(12) 0.0342(11) 0.0035(9) 0.0075(8) -0.0024(9)
C62 0.0388(12) 0.0441(13) 0.0354(11) 0.0066(10) 0.0128(9) -0.0036(10)
C63 0.0401(12) 0.0331(11) 0.0254(10) 0.0029(9) 0.0039(8) 0.0017(9)
N11 0.0393(10) 0.0353(10) 0.0350(9) -0.0086(8) 0.0084(8) 0.0070(8)
N12 0.0274(8) 0.0236(8) 0.0271(8) -0.0037(7) 0.0052(6) 0.0021(7)
N21 0.0532(12) 0.0323(10) 0.0389(10) 0.0047(8) 0.0061(8) -0.0116(9)
N22 0.0282(8) 0.0249(9) 0.0286(8) 0.0000(7) 0.0037(6) -0.0001(7)
N31 0.0270(9) 0.0438(11) 0.0437(10) -0.0053(9) 0.0046(7) -0.0024(8)
N32 0.0266(8) 0.0263(9) 0.0316(8) -0.0006(7) 0.0039(6) -0.0015(7)
N41 0.0390(10) 0.0394(11) 0.0255(8) 0.0011(8) 0.0067(7) -0.0049(8)
N42 0.0263(8) 0.0265(9) 0.0253(8) -0.0023(7) 0.0026(6) -0.0035(7)
N51 0.0311(9) 0.0334(10) 0.0397(10) -0.0134(8) 0.0025(7) -0.0059(8)
N52 0.0227(8) 0.0243(8) 0.0296(8) -0.0025(7) 0.0023(6) -0.0032(6)
N61 0.0294(9) 0.0357(10) 0.0280(8) 0.0033(7) -0.0020(7) 0.0007(7)
N62 0.0237(8) 0.0274(9) 0.0242(8) -0.0009(7) 0.0014(6) -0.0014(7)
O1 0.0303(7) 0.0251(7) 0.0267(7) -0.0029(6) 0.0055(5) 0.0051(6)
O2 0.0227(7) 0.0274(7) 0.0299(7) 0.0024(6) -0.0041(5) -0.0040(5)

loop_
_atom_type_symbol
_atom_type_description
_atom_type_scat_dispersion_real
_atom_type_scat_dispersion_imag
_atom_type_scat_source
C C 0.0033 0.0016 'International Tables Vol C Tables 4.2.6.8 and 6.1.1.4'
H H 0.0000 0.0000 'International Tables Vol C Tables 4.2.6.8 and 6.1.1.4'
N N 0.0061 0.0033 'International Tables Vol C Tables 4.2.6.8 and 6.1.1.4'
O O 0.0106 0.0060 'International Tables Vol C Tables 4.2.6.8 and 6.1.1.4'

loop_
_geom_angle_atom_site_label_1
_geom_angle_atom_site_label_2
_geom_angle_atom_site_label_3
_geom_angle
_geom_angle_site_symmetry_1
_geom_angle_site_symmetry_3
_geom_angle_publ_flag
N22 C1 N12 109.18(14) . . ?
N22 C1 N32 108.49(14) . . ?
N12 C1 N32 108.34(15) . . ?
N22 C1 C2 107.99(15) . . ?
N12 C1 C2 112.29(15) . . ?
N32 C1 C2 110.49(15) . . ?
O1 C2 C1 109.58(15) . . ?
O1 C3 C4 112.62(15) . . ?
C5 C4 C6 118.80(17) . . ?
C5 C4 C3 119.62(17) . . ?
C6 C4 C3 121.58(17) . . ?
C4 C5 C6 122.00(18) . 7 ?
C5 C6 C4 119.19(17) 7 . ?
C5 C6 C7 118.89(17) 7 . ?
C4 C6 C7 121.89(17) . . ?
O2 C7 C6 110.21(15) . . ?
O2 C8 C9 110.96(15) . . ?
N62 C9 N52 109.03(14) . . ?
N62 C9 N42 108.05(15) . . ?
N52 C9 N42 108.27(14) . . ?
N62 C9 C8 112.79(15) . . ?
N52 C9 C8 107.37(15) . . ?
N42 C9 C8 111.23(15) . . ?
C12 C11 N12 106.80(18) . . ?
C11 C12 C13 105.04(19) . . ?
N11 C13 C12 112.33(18) . . ?
N22 C21 C22 106.7(2) . . ?
C21 C22 C23 104.9(2) . . ?
N21 C23 C22 112.5(2) . . ?
N32 C31 C32 106.3(2) . . ?
C31 C32 C33 105.3(2) . . ?
N31 C33 C32 112.1(2) . . ?
N42 C41 C42 106.52(19) . . ?
C41 C42 C43 105.0(2) . . ?
N41 C43 C42 112.82(19) . . ?
N52 C51 C52 106.39(19) . . ?
C51 C52 C53 105.17(18) . . ?
N51 C53 C52 112.49(19) . . ?
N62 C61 C62 107.06(18) . . ?
C61 C62 C63 105.07(18) . . ?
N61 C63 C62 112.28(18) . . ?
C13 N11 N12 104.01(16) . . ?
C11 N12 N11 111.81(16) . . ?
C11 N12 C1 128.79(16) . . ?
N11 N12 C1 118.85(15) . . ?
C23 N21 N22 103.72(18) . . ?
N21 N22 C21 112.19(17) . . ?
N21 N22 C1 118.58(15) . . ?
C21 N22 C1 128.99(17) . . ?
C33 N31 N32 103.59(18) . . ?
C31 N32 N31 112.71(17) . . ?
C31 N32 C1 129.39(18) . . ?
N31 N32 C1 117.87(16) . . ?
C43 N41 N42 103.20(17) . . ?
C41 N42 N41 112.44(16) . . ?
C41 N42 C9 127.88(16) . . ?
N41 N42 C9 119.32(15) . . ?
C53 N51 N52 103.52(16) . . ?
C51 N52 N51 112.42(16) . . ?
C51 N52 C9 128.93(17) . . ?
N51 N52 C9 117.98(15) . . ?
C63 N61 N62 104.11(16) . . ?
C61 N62 N61 111.45(16) . . ?
C61 N62 C9 128.29(16) . . ?
N61 N62 C9 118.84(14) . . ?
C2 O1 C3 110.09(14) . . ?
C8 O2 C7 111.43(14) . . ?

loop_
_geom_bond_atom_site_label_1
_geom_bond_atom_site_label_2
_geom_bond_distance
_geom_bond_site_symmetry_2
_geom_bond_publ_flag
C1 N22 1.456(2) . ?
C1 N12 1.460(2) . ?
C1 N32 1.466(2) . ?
C1 C2 1.530(3) . ?
C2 O1 1.416(2) . ?
C3 O1 1.435(2) . ?
C3 C4 1.520(2) . ?
C4 C5 1.392(3) . ?
C4 C6 1.397(3) . ?
C5 C6 1.396(3) 7 ?
C6 C5 1.396(3) 7 ?
C6 C7 1.504(2) . ?
C7 O2 1.430(2) . ?
C8 O2 1.420(2) . ?
C8 C9 1.536(3) . ?
C9 N62 1.455(2) . ?
C9 N52 1.459(2) . ?
C9 N42 1.466(2) . ?
C11 C12 1.358(3) . ?
C11 N12 1.359(2) . ?
C12 C13 1.396(3) . ?
C13 N11 1.322(3) . ?
C21 N22 1.352(3) . ?
C21 C22 1.360(3) . ?
C22 C23 1.385(3) . ?
C23 N21 1.325(3) . ?
C31 N32 1.350(3) . ?
C31 C32 1.364(3) . ?
C32 C33 1.392(4) . ?
C33 N31 1.329(3) . ?
C41 N42 1.359(3) . ?
C41 C42 1.364(3) . ?
C42 C43 1.391(3) . ?
C43 N41 1.331(3) . ?
C51 N52 1.353(2) . ?
C51 C52 1.362(3) . ?
C52 C53 1.389(3) . ?
C53 N51 1.325(3) . ?
C61 N62 1.354(2) . ?
C61 C62 1.362(3) . ?
C62 C63 1.393(3) . ?
C63 N61 1.322(3) . ?
N11 N12 1.360(2) . ?
N21 N22 1.351(2) . ?
N31 N32 1.357(2) . ?
N41 N42 1.362(2) . ?
N51 N52 1.359(2) . ?
N61 N62 1.369(2) . ?
